data_7120991
loop_
_publ_author_name
'Echeverr\'ia, Raquel'
'L\'opez-de-Luzuriaga, Jos\'e M'
'Monge, Miguel'
'Moreno, Sonia'
'Olmos, M. Elena'
'Rodr\'iguez-Castillo, Mar\'ia'

_publ_section_title
;
 Lead encapsulation by a golden clamp through multiple electrostatic,
 metallophilic, hydrogen bonding and weak interactions.
;
_journal_issue 3
_journal_name_full 'Chemical communications (Cambridge, England)'
_journal_page_first 295
_journal_page_last 298
_journal_paper_doi 10.1039/c7cc08710a
_journal_volume 54
_journal_year 2018
_chemical_compound_source 'synthesis as described'
_chemical_formula_moiety 'C36 H20 Au3 B2 Br3 F12 N12 Pb'
_chemical_formula_sum 'C36 H20 Au3 B2 Br3 F12 N12 Pb'
_chemical_formula_weight 1908.08
_space_group_IT_number 165
_space_group_name_Hall '-P 3 2"c'
_space_group_name_H-M_alt 'P -3 c 1'
_symmetry_cell_setting trigonal
_symmetry_Int_Tables_number 165
_symmetry_space_group_name_Hall '-P 3 2"c'
_symmetry_space_group_name_H-M 'P -3 c 1'
_atom_sites_solution_hydrogens geom
_atom_sites_solution_primary direct
_atom_sites_solution_secondary difmap
_audit_conform_dict_location ftp://ftp.iucr.org/pub/cif_core.dic
_audit_conform_dict_name cif_core.dic
_audit_conform_dict_version 2.4.3
_audit_creation_date 2017-10-06T10:07:20-00:00
_audit_creation_method 'WinGX routine CIF_UPDATE'
_audit_update_record
;
2017-10-26 deposited with the CCDC.
2017-12-06 downloaded from the CCDC.
;
_cell_angle_alpha 90
_cell_angle_beta 90
_cell_angle_gamma 120
_cell_formula_units_Z 4
_cell_length_a 13.2426(2)
_cell_length_b 13.2426(2)
_cell_length_c 35.7164(8)
_cell_measurement_reflns_used 6323
_cell_measurement_temperature 193(2)
_cell_measurement_theta_max 28.073
_cell_measurement_theta_min 3.129
_cell_measurement_wavelength 0.71073
_cell_volume 5424.31(17)
_computing_cell_refinement 'HKL Scalepack (Otwinowski & Minor 1997)'
_computing_data_collection 'Collect (Bruker AXS BV, 1997-2004)'
_computing_data_reduction 'HKL Denzo and Scalepack (Otwinowski & Minor 1997)'
_computing_molecular_graphics 'Ortep-3 for Windows (Farrugia, 1997)'
_computing_publication_material 'WinGX publication routines (Farrugia, 1999)'
_computing_structure_refinement 'SHELXL-2014/7 (Sheldrick, 2014)'
_diffrn_ambient_temperature 193(2)
_diffrn_detector 'CCD plate'
_diffrn_detector_area_resol_mean 9
_diffrn_measured_fraction_theta_full 0.995
_diffrn_measured_fraction_theta_max 0.968
_diffrn_measurement_device '95mm CCD camera on \k-goniostat'
_diffrn_measurement_device_type KappaCCD
_diffrn_measurement_method 'CCD rotation images, thick slices'
_diffrn_orient_matrix_UB_11 -0.053244
_diffrn_orient_matrix_UB_12 -0.078025
_diffrn_orient_matrix_UB_13 0.011331
_diffrn_orient_matrix_UB_21 0.031446
_diffrn_orient_matrix_UB_22 0.03203
_diffrn_orient_matrix_UB_23 0.025405
_diffrn_orient_matrix_UB_31 -0.061477
_diffrn_orient_matrix_UB_32 0.022122
_diffrn_orient_matrix_UB_33 0.003181
_diffrn_radiation_monochromator 'horizonally mounted graphite crystal'
_diffrn_radiation_probe x-ray
_diffrn_radiation_type MoK\a
_diffrn_radiation_wavelength 0.71073
_diffrn_reflns_av_R_equivalents 0.0662
_diffrn_reflns_av_unetI/netI 0.0281
_diffrn_reflns_Laue_measured_fraction_full 0.995
_diffrn_reflns_Laue_measured_fraction_max 0.968
_diffrn_reflns_limit_h_max 16
_diffrn_reflns_limit_h_min -17
_diffrn_reflns_limit_k_max 17
_diffrn_reflns_limit_k_min -17
_diffrn_reflns_limit_l_max 46
_diffrn_reflns_limit_l_min -46
_diffrn_reflns_number 70596
_diffrn_reflns_point_group_measured_fraction_full 0.995
_diffrn_reflns_point_group_measured_fraction_max 0.968
_diffrn_reflns_theta_full 25.242
_diffrn_reflns_theta_max 28.073
_diffrn_reflns_theta_min 3.129
_diffrn_source 'Enraf Nonius FR590'
_diffrn_standards_number 0
_exptl_absorpt_coefficient_mu 13.472
_exptl_absorpt_correction_T_max 0.311
_exptl_absorpt_correction_T_min 0.241
_exptl_absorpt_correction_type multi-scan
_exptl_absorpt_process_details
;
        [c.f. r.h. blessing, acta cryst. (1995), a51, 33-38]
;
_exptl_crystal_colour colorless
_exptl_crystal_density_diffrn 2.336
_exptl_crystal_density_method 'not measured'
_exptl_crystal_description plate
_exptl_crystal_F_000 3448
_exptl_crystal_size_max 0.1
_exptl_crystal_size_mid 0.1
_exptl_crystal_size_min 0.05
_refine_diff_density_max 1.34
_refine_diff_density_min -1.483
_refine_diff_density_rms 0.169
_refine_ls_extinction_method none
_refine_ls_goodness_of_fit_ref 1.056
_refine_ls_hydrogen_treatment constr
_refine_ls_matrix_type full
_refine_ls_number_constraints 0
_refine_ls_number_parameters 208
_refine_ls_number_reflns 4287
_refine_ls_number_restraints 44
_refine_ls_restrained_S_all 1.052
_refine_ls_R_factor_all 0.058
_refine_ls_R_factor_gt 0.0355
_refine_ls_shift/su_max 0.002
_refine_ls_shift/su_mean 0
_refine_ls_structure_factor_coef Fsqd
_refine_ls_weighting_details 'w=1/[\s^2^(Fo^2^)+(0.0458P)^2^+20.7830P] where P=(Fo^2^+2Fc^2^)/3'
_refine_ls_weighting_scheme calc
_refine_ls_wR_factor_gt 0.0861
_refine_ls_wR_factor_ref 0.0953
_reflns_Friedel_coverage 0
_reflns_number_gt 3250
_reflns_number_total 4287
_reflns_threshold_expression 'I > 2\s(I)'
_cod_data_source_file c7cc08710a2.cif
_cod_data_source_block shelx
_cod_depositor_comments 'Adding full bibliography for 7120991--7120992.cif.'
_cod_original_cell_volume 5424.3(2)
_cod_database_code 7120991

loop_
_symmetry_equiv_pos_as_xyz
'x, y, z'
'-y, x-y, z'
'y, x, -z+1/2'
'-x+y, -x, z'
'-x, -x+y, -z+1/2'
'x-y, -y, -z+1/2'
'-x, -y, -z'
'y, -x+y, -z'
'-y, -x, z-1/2'
'x-y, x, -z'
'x, x-y, z-1/2'
'-x+y, y, z-1/2'

loop_
_atom_site_label
_atom_site_type_symbol
_atom_site_fract_x
_atom_site_fract_y
_atom_site_fract_z
_atom_site_U_iso_or_equiv
_atom_site_adp_type
_atom_site_occupancy
_atom_site_site_symmetry_order
_atom_site_calc_flag
_atom_site_refinement_flags_posn
_atom_site_refinement_flags_adp
_atom_site_refinement_flags_occupancy
Au Au 0.43148(2) 0.92195(2) 0.94410(2) 0.04382(11) Uani 1 1 d . . .
Pb Pb 0.3333 0.6667 0.87465(2) 0.05273(15) Uani 1 3 d S T P
C1 C 0.5343(7) 0.9929(6) 0.89961(19) 0.0532(17) Uani 1 1 d . U .
C2 C 0.5198(9) 1.0682(7) 0.8755(2) 0.067(2) Uani 1 1 d . U .
C3 C 0.5918(10) 1.1155(9) 0.8432(3) 0.082(3) Uani 1 1 d . U .
C4 C 0.6784(11) 1.0898(9) 0.8358(3) 0.091(3) Uani 1 1 d . U .
C5 C 0.6963(9) 1.0136(9) 0.8591(3) 0.079(2) Uani 1 1 d . U .
C6 C 0.6246(8) 0.9682(6) 0.8903(2) 0.0603(19) Uani 1 1 d . U .
F1 F 0.4318(5) 1.1019(3) 0.88078(11) 0.0703(13) Uani 1 1 d . U .
F2 F 0.5727(6) 1.1849(6) 0.82051(15) 0.111(2) Uani 1 1 d . U .
F3 F 0.7449(7) 1.1352(7) 0.80519(18) 0.135(3) Uani 1 1 d . U .
F4 F 0.7802(6) 0.9922(6) 0.85150(16) 0.104(2) Uani 1 1 d . U .
Br5 Br 0.64801(10) 0.86618(8) 0.92047(3) 0.0740(3) Uani 1 1 d . . .
B1 B 0.3333 0.6667 0.9889(3) 0.034(3) Uani 1 3 d S T P
H1 H 0.3333 0.6667 0.9615 0.041 Uiso 1 3 calc R U P
N1 N 0.3248(5) 0.8536(5) 0.99027(14) 0.0421(12) Uani 1 1 d . U .
N2 N 0.2893(4) 0.7472(4) 1.00470(13) 0.0350(11) Uani 1 1 d . U .
C7 C 0.2181(6) 0.7306(6) 1.03390(18) 0.0424(14) Uani 1 1 d . U .
H7 H 0.1824 0.664 1.0487 0.051 Uiso 1 1 calc R U .
C8 C 0.2066(7) 0.8259(7) 1.0383(2) 0.0517(17) Uani 1 1 d . U .
H8 H 0.1618 0.8372 1.056 0.062 Uiso 1 1 calc R U .
C9 C 0.2761(7) 0.9027(7) 1.0108(2) 0.0490(16) Uani 1 1 d . U .
H9 H 0.2873 0.9771 1.0071 0.059 Uiso 1 1 calc R U .
B2 B 0.3333 0.6667 0.7779(4) 0.065(5) Uani 1 3 d S T P
H2 H 0.3333 0.6667 0.7505 0.078 Uiso 1 3 calc R U P
N3 N 0.3043(6) 0.7810(6) 0.82990(15) 0.0537(15) Uani 1 1 d . U .
N4 N 0.3138(6) 0.7650(6) 0.79261(15) 0.0554(15) Uani 1 1 d . U .
C10 C 0.3048(9) 0.8464(8) 0.7733(2) 0.072(2) Uani 1 1 d . U .
H10 H 0.3096 0.8541 0.7473 0.087 Uiso 1 1 calc R U .
C11 C 0.2873(9) 0.9170(9) 0.7973(3) 0.075(2) Uani 1 1 d . U .
H11 H 0.2785 0.9806 0.7915 0.09 Uiso 1 1 calc R U .
C12 C 0.2859(7) 0.8702(8) 0.8328(2) 0.063(2) Uani 1 1 d . U .
H12 H 0.2738 0.8982 0.8553 0.076 Uiso 1 1 calc R U .

loop_
_atom_site_aniso_label
_atom_site_aniso_U_11
_atom_site_aniso_U_22
_atom_site_aniso_U_33
_atom_site_aniso_U_23
_atom_site_aniso_U_13
_atom_site_aniso_U_12
Au 0.05525(19) 0.03640(15) 0.03101(14) 0.00169(10) -0.00172(11) 0.01630(12)
Pb 0.0680(2) 0.0680(2) 0.0223(2) 0 0 0.03398(11)
C1 0.061(4) 0.037(4) 0.035(3) 0.003(3) 0.002(3) 0.005(3)
C2 0.093(6) 0.042(4) 0.032(3) 0.004(3) -0.004(4) 0.008(4)
C3 0.107(7) 0.066(6) 0.053(5) 0.026(4) 0.011(4) 0.028(5)
C4 0.115(8) 0.079(7) 0.055(5) 0.031(5) 0.033(5) 0.030(6)
C5 0.091(7) 0.070(6) 0.056(5) 0.008(4) 0.023(4) 0.027(5)
C6 0.075(5) 0.044(4) 0.037(4) 0.004(3) 0.010(3) 0.010(4)
F1 0.115(4) 0.037(2) 0.036(2) -0.0010(17) 0.005(2) 0.021(3)
F2 0.158(6) 0.099(4) 0.062(3) 0.048(3) 0.010(3) 0.054(4)
F3 0.155(6) 0.137(6) 0.083(4) 0.061(4) 0.069(4) 0.051(5)
F4 0.118(5) 0.113(5) 0.083(4) 0.026(3) 0.053(4) 0.058(4)
Br5 0.0991(7) 0.0668(5) 0.0561(5) 0.0053(4) 0.0145(5) 0.0414(5)
B1 0.038(4) 0.038(4) 0.028(6) 0 0 0.019(2)
N1 0.049(3) 0.040(3) 0.037(3) 0.000(2) -0.001(2) 0.023(3)
N2 0.042(3) 0.037(3) 0.028(2) 0.001(2) 0.000(2) 0.021(2)
C7 0.039(3) 0.052(4) 0.037(3) -0.002(3) 0.004(3) 0.022(3)
C8 0.051(4) 0.065(5) 0.049(4) -0.009(3) 0.001(3) 0.036(4)
C9 0.058(4) 0.050(4) 0.049(4) -0.010(3) -0.006(3) 0.035(4)
B2 0.085(7) 0.085(7) 0.026(7) 0 0 0.042(4)
N3 0.066(4) 0.064(4) 0.034(3) 0.005(3) 0.003(3) 0.035(3)
N4 0.075(4) 0.066(4) 0.029(3) 0.006(3) 0.002(3) 0.038(4)
C10 0.086(7) 0.084(6) 0.050(4) 0.015(4) -0.004(4) 0.044(5)
C11 0.093(7) 0.077(6) 0.067(5) 0.018(4) 0.006(5) 0.051(6)
C12 0.066(5) 0.070(5) 0.059(4) -0.003(4) 0.003(4) 0.038(5)

loop_
_atom_type_symbol
_atom_type_description
_atom_type_scat_dispersion_real
_atom_type_scat_dispersion_imag
_atom_type_scat_source
C C 0.0033 0.0016 'International Tables Vol C Tables 4.2.6.8 and 6.1.1.4'
H H 0 0 'International Tables Vol C Tables 4.2.6.8 and 6.1.1.4'
Au Au -2.0133 8.8022 'International Tables Vol C Tables 4.2.6.8 and 6.1.1.4'
B B 0.0013 0.0007 'International Tables Vol C Tables 4.2.6.8 and 6.1.1.4'
Br Br -0.2901 2.4595 'International Tables Vol C Tables 4.2.6.8 and 6.1.1.4'
F F 0.0171 0.0103 'International Tables Vol C Tables 4.2.6.8 and 6.1.1.4'
N N 0.0061 0.0033 'International Tables Vol C Tables 4.2.6.8 and 6.1.1.4'
Pb Pb -3.3944 10.1111 'International Tables Vol C Tables 4.2.6.8 and 6.1.1.4'

loop_
_geom_angle_atom_site_label_1
_geom_angle_atom_site_label_2
_geom_angle_atom_site_label_3
_geom_angle
_geom_angle_site_symmetry_1
_geom_angle_site_symmetry_3
C1 Au N1 178.1(3) . .
N3 Pb N3 79.2(2) 2_665 4_565
N3 Pb N3 79.2(2) 2_665 .
N3 Pb N3 79.2(2) 4_565 .
C2 C1 C6 116.7(7) . .
C2 C1 Au 121.3(7) . .
C6 C1 Au 121.9(5) . .
C1 C2 C3 120.6(10) . .
C1 C2 F1 123.7(7) . .
C3 C2 F1 115.7(8) . .
F2 C3 C4 121.3(9) . .
F2 C3 C2 118.4(10) . .
C4 C3 C2 120.3(9) . .
F3 C4 C3 119.1(10) . .
F3 C4 C5 119.4(11) . .
C3 C4 C5 121.4(8) . .
F4 C5 C6 122.9(9) . .
F4 C5 C4 119.8(9) . .
C6 C5 C4 117.2(10) . .
C5 C6 C1 123.7(8) . .
C5 C6 Br5 116.8(8) . .
C1 C6 Br5 119.5(5) . .
N2 B1 N2 107.6(5) 2_665 4_565
N2 B1 N2 107.6(5) 2_665 .
N2 B1 N2 107.6(5) 4_565 .
C9 N1 N2 107.3(5) . .
C9 N1 Au 127.9(5) . .
N2 N1 Au 124.8(4) . .
N1 N2 C7 108.5(5) . .
N1 N2 B1 121.7(5) . .
C7 N2 B1 129.8(6) . .
N2 C7 C8 109.5(6) . .
C7 C8 C9 105.0(6) . .
N1 C9 C8 109.7(6) . .
N4 B2 N4 109.1(6) . 2_665
N4 B2 N4 109.1(6) . 4_565
N4 B2 N4 109.1(6) 2_665 4_565
C12 N3 N4 106.8(6) . .
C12 N3 Pb 132.8(5) . .
N4 N3 Pb 120.3(5) . .
C10 N4 N3 109.1(7) . .
C10 N4 B2 128.8(8) . .
N3 N4 B2 122.1(7) . .
N4 C10 C11 109.9(7) . .
C10 C11 C12 103.5(8) . .
N3 C12 C11 110.7(8) . .

loop_
_geom_bond_atom_site_label_1
_geom_bond_atom_site_label_2
_geom_bond_distance
_geom_bond_site_symmetry_2
Au C1 1.996(7) .
Au N1 2.063(5) .
Pb N3 2.362(6) 2_665
Pb N3 2.362(6) 4_565
Pb N3 2.362(6) .
C1 C2 1.402(11) .
C1 C6 1.429(12) .
C2 C3 1.426(12) .
C2 F1 1.453(12) .
C3 F2 1.341(11) .
C3 C4 1.375(15) .
C4 F3 1.343(10) .
C4 C5 1.416(15) .
C5 F4 1.305(12) .
C5 C6 1.392(11) .
C6 Br5 1.870(9) .
B1 N2 1.555(7) 2_665
B1 N2 1.555(7) 4_565
B1 N2 1.555(7) .
N1 C9 1.340(8) .
N1 N2 1.345(7) .
N2 C7 1.348(8) .
C7 C8 1.353(10) .
C8 C9 1.383(11) .
B2 N4 1.541(8) .
B2 N4 1.541(8) 2_665
B2 N4 1.541(8) 4_565
N3 C12 1.324(10) .
N3 N4 1.364(8) .
N4 C10 1.335(10) .
C10 C11 1.372(13) .
C11 C12 1.408(12) .
